data_1513514
loop_
_publ_author_name
'Jana, Poulami'
'Paikar, Arpita'
'Bera, Santu'
'Maity, Suman Kumar'
'Haldar, Debasish'

_publ_section_title
;
 Porous organic material from discotic tricarboxyamide: side chain-core
 interactions.
;
_journal_issue 1
_journal_name_full 'Organic letters'
_journal_page_first 38
_journal_page_last 41
_journal_paper_doi 10.1021/ol402865t
_journal_volume 16
_journal_year 2014
_chemical_absolute_configuration syn
_chemical_formula_moiety 'C27 H39 N3 O9 S3'
_chemical_formula_sum 'C27 H39 N3 O9 S3'
_chemical_formula_weight 645.82
_chemical_name_systematic
; 
 ? 
;
_space_group_IT_number 170
_symmetry_cell_setting hexagonal
_symmetry_space_group_name_Hall 'P 65'
_symmetry_space_group_name_H-M 'P 65'
_atom_sites_solution_hydrogens geom
_atom_sites_solution_primary direct
_atom_sites_solution_secondary difmap
_audit_creation_method SHELXL-97
_cell_angle_alpha 90.00
_cell_angle_beta 90.00
_cell_angle_gamma 120.00
_cell_formula_units_Z 6
_cell_length_a 16.4549(12)
_cell_length_b 16.4549(12)
_cell_length_c 21.286(3)
_cell_measurement_temperature 100(2)
_cell_measurement_theta_max 26.440
_cell_volume 4991.3(9)
_computing_cell_refinement 'Bruker SMART'
_computing_data_collection 'Bruker SMART'
_computing_data_reduction 'Bruker SAINT'
_computing_molecular_graphics 'Bruker SHELXTL'
_computing_publication_material 'Bruker SHELXTL'
_computing_structure_refinement 'SHELXL-97 (Sheldrick, 1997)'
_computing_structure_solution 'SHELXS-97 (Sheldrick, 1990)'
_diffrn_ambient_temperature 100(2)
_diffrn_measured_fraction_theta_full 1.000
_diffrn_measured_fraction_theta_max 1.000
_diffrn_measurement_device_type 'CCD area detector'
_diffrn_measurement_method 'phi and omega scans'
_diffrn_radiation_monochromator graphite
_diffrn_radiation_source 'fine-focus sealed tube'
_diffrn_radiation_type MoK\a
_diffrn_radiation_wavelength 0.71073
_diffrn_reflns_av_R_equivalents 0.0877
_diffrn_reflns_av_sigmaI/netI 0.0700
_diffrn_reflns_limit_h_max 20
_diffrn_reflns_limit_h_min -20
_diffrn_reflns_limit_k_max 20
_diffrn_reflns_limit_k_min -20
_diffrn_reflns_limit_l_max 14
_diffrn_reflns_limit_l_min -26
_diffrn_reflns_number 33748
_diffrn_reflns_theta_full 26.44
_diffrn_reflns_theta_max 26.44
_diffrn_reflns_theta_min 1.43
_exptl_absorpt_coefficient_mu 0.274
_exptl_absorpt_correction_type none
_exptl_crystal_colour colourless
_exptl_crystal_density_diffrn 1.289
_exptl_crystal_density_method 'not measured'
_exptl_crystal_description needle
_exptl_crystal_F_000 2052
_exptl_crystal_size_max 0.453
_exptl_crystal_size_mid 0.164
_exptl_crystal_size_min 0.143
_refine_diff_density_max 0.476
_refine_diff_density_min -0.657
_refine_diff_density_rms 0.064
_refine_ls_abs_structure_details 'Flack H D (1983), Acta Cryst. A39, 876-881'
_refine_ls_abs_structure_Flack -0.2(2)
_refine_ls_extinction_method none
_refine_ls_goodness_of_fit_ref 1.027
_refine_ls_hydrogen_treatment constr
_refine_ls_matrix_type full
_refine_ls_number_parameters 373
_refine_ls_number_reflns 5031
_refine_ls_number_restraints 1
_refine_ls_restrained_S_all 1.027
_refine_ls_R_factor_all 0.1690
_refine_ls_R_factor_gt 0.0780
_refine_ls_shift/su_max 0.000
_refine_ls_shift/su_mean 0.000
_refine_ls_structure_factor_coef Fsqd
_refine_ls_weighting_details 'calc w=1/[\s^2^(Fo^2^)+(0.1290P)^2^+5.5315P] where P=(Fo^2^+2Fc^2^)/3'
_refine_ls_weighting_scheme calc
_refine_ls_wR_factor_gt 0.1972
_refine_ls_wR_factor_ref 0.2483
_reflns_number_gt 2511
_reflns_number_total 5031
_reflns_threshold_expression >2sigma(I)
_cod_data_source_file ol402865t_si_001.cif
_cod_data_source_block pj-1
_cod_database_code 1513514

loop_
_symmetry_equiv_pos_as_xyz
'x, y, z'
'x-y, x, z+5/6'
'y, -x+y, z+1/6'
'-y, x-y, z+2/3'
'-x+y, -x, z+1/3'
'-x, -y, z+1/2'

loop_
_atom_site_label
_atom_site_type_symbol
_atom_site_fract_x
_atom_site_fract_y
_atom_site_fract_z
_atom_site_U_iso_or_equiv
_atom_site_adp_type
_atom_site_occupancy
_atom_site_symmetry_multiplicity
_atom_site_calc_flag
_atom_site_refinement_flags
O7 O -0.0198(8) 0.2994(6) 0.1017(5) 0.124(3) Uani 1 1 d .
O3 O -0.2746(5) -0.4768(4) 0.0939(3) 0.082(2) Uani 1 1 d .
C9 C -0.1568(6) 0.2054(6) 0.0375(4) 0.061(2) Uani 1 1 d .
H9 H -0.1694 0.2196 -0.0049 0.073 Uiso 1 1 calc R
C6 C 0.0929(5) 0.0368(4) -0.0049(3) 0.0367(15) Uani 1 1 d .
C5 C 0.0627(5) 0.1010(5) -0.0045(4) 0.0397(16) Uani 1 1 d .
H5 H 0.1066 0.1648 -0.0053 0.048 Uiso 1 1 calc R
C2 C -0.0674(5) -0.0886(5) -0.0025(4) 0.0380(15) Uani 1 1 d .
C3 C -0.0988(5) -0.0236(5) -0.0012(3) 0.0382(16) Uani 1 1 d .
H3 H -0.1627 -0.0443 0.0009 0.046 Uiso 1 1 calc R
C1 C 0.0272(4) -0.0583(5) -0.0036(4) 0.0377(15) Uani 1 1 d .
H1 H 0.0473 -0.1020 -0.0035 0.045 Uiso 1 1 calc R
C4 C -0.0342(5) 0.0717(5) -0.0031(3) 0.0378(15) Uani 1 1 d .
O10 O -0.0213(4) 0.2130(3) -0.0402(3) 0.0544(13) Uani 1 1 d .
N2 N 0.2547(4) 0.1403(4) 0.0244(3) 0.0474(15) Uani 1 1 d .
H008 H 0.2337 0.1673 0.0488 0.057 Uiso 1 1 calc R
O1 O -0.2111(4) -0.2182(3) -0.0361(3) 0.0583(15) Uani 1 1 d .
C010 C -0.1410(5) -0.1918(4) -0.0034(4) 0.0385(15) Uani 1 1 d .
O4 O 0.2214(4) 0.0238(4) -0.0446(3) 0.0580(14) Uani 1 1 d .
N1 N -0.1222(4) -0.2481(4) 0.0295(3) 0.0457(15) Uani 1 1 d .
H012 H -0.0723 -0.2244 0.0521 0.055 Uiso 1 1 calc R
N3 N -0.1292(4) 0.1338(4) 0.0330(3) 0.0499(16) Uani 1 1 d .
H013 H -0.1584 0.0835 0.0551 0.060 Uiso 1 1 calc R
C014 C 0.1940(5) 0.0655(5) -0.0100(4) 0.0447(17) Uani 1 1 d .
C015 C -0.0611(5) 0.1449(4) -0.0039(4) 0.0372(15) Uani 1 1 d .
C019 C 0.3545(5) 0.1756(6) 0.0210(4) 0.058(2) Uani 1 1 d .
H019 H 0.3612 0.1208 0.0123 0.070 Uiso 1 1 calc R
C020 C -0.1836(5) -0.3496(5) 0.0286(4) 0.0496(19) Uani 1 1 d .
H020 H -0.2360 -0.3641 0.0003 0.060 Uiso 1 1 calc R
C025 C -0.2231(6) -0.3832(6) 0.0932(5) 0.059(2) Uani 1 1 d .
C028 C -0.1308(7) -0.3975(6) 0.0026(5) 0.067(2) Uani 1 1 d .
H02A H -0.0718 -0.3743 0.0248 0.081 Uiso 1 1 calc R
H02B H -0.1679 -0.4647 0.0096 0.081 Uiso 1 1 calc R
C029 C 0.3978(6) 0.2101(8) 0.0834(5) 0.073(3) Uani 1 1 d .
C030 C -0.0761(8) 0.2939(7) 0.0654(6) 0.081(3) Uani 1 1 d .
O2 O -0.2114(5) -0.3356(5) 0.1381(3) 0.085(2) Uani 1 1 d .
C7 C -0.3199(9) -0.5204(8) 0.1533(6) 0.110(4) Uani 1 1 d .
H7A H -0.2731 -0.5030 0.1854 0.165 Uiso 1 1 calc R
H7B H -0.3536 -0.5874 0.1486 0.165 Uiso 1 1 calc R
H7C H -0.3628 -0.4994 0.1649 0.165 Uiso 1 1 calc R
O8 O -0.0798(6) 0.3674(5) 0.0435(5) 0.122(4) Uani 1 1 d .
C10 C -0.0109(13) 0.4602(9) 0.0665(12) 0.190(10) Uani 1 1 d .
H10A H -0.0264 0.4679 0.1087 0.284 Uiso 1 1 calc R
H10B H -0.0113 0.5072 0.0400 0.284 Uiso 1 1 calc R
H10C H 0.0504 0.4665 0.0658 0.284 Uiso 1 1 calc R
C11 C -0.2443(8) 0.1691(10) 0.0757(6) 0.110(5) Uani 1 1 d .
H11A H -0.2484 0.1194 0.1023 0.132 Uiso 1 1 calc R
H11B H -0.2369 0.2194 0.1032 0.132 Uiso 1 1 calc R
C12 C -0.3262(10) 0.1362(11) 0.0462(9) 0.1296(13) Uani 1 1 d .
H12A H -0.3744 0.1180 0.0780 0.156 Uiso 1 1 calc R
H12B H -0.3387 0.0793 0.0244 0.156 Uiso 1 1 calc R
C13 C -0.1119(8) -0.3786(7) -0.0666(5) 0.081(3) Uani 1 1 d .
H13A H -0.0763 -0.3113 -0.0729 0.097 Uiso 1 1 calc R
H13B H -0.1716 -0.4018 -0.0880 0.097 Uiso 1 1 calc R
O9 O 0.4691(6) 0.2875(8) 0.0915(5) 0.169(5) Uani 1 1 d .
O6 O 0.3534(4) 0.1574(4) 0.1302(3) 0.0684(17) Uani 1 1 d .
C14 C 0.3877(8) 0.1853(9) 0.1925(5) 0.101(4) Uani 1 1 d .
H14A H 0.4547 0.2243 0.1915 0.151 Uiso 1 1 calc R
H14B H 0.3710 0.1306 0.2175 0.151 Uiso 1 1 calc R
H14C H 0.3604 0.2197 0.2104 0.151 Uiso 1 1 calc R
S2 S -0.0498(3) -0.4294(2) -0.10332(18) 0.1132(13) Uani 1 1 d .
C16 C -0.1383(15) -0.5509(10) -0.1031(9) 0.172(8) Uani 1 1 d .
H16A H -0.1478 -0.5747 -0.0610 0.258 Uiso 1 1 calc R
H16B H -0.1186 -0.5855 -0.1292 0.258 Uiso 1 1 calc R
H16C H -0.1959 -0.5577 -0.1191 0.258 Uiso 1 1 calc R
C17 C 0.4015(7) 0.2423(9) -0.0339(7) 0.100(4) Uani 1 1 d .
H17A H 0.4685 0.2656 -0.0317 0.120 Uiso 1 1 calc R
H17B H 0.3788 0.2068 -0.0726 0.120 Uiso 1 1 calc R
S3 S 0.4474(4) 0.4088(4) -0.0947(4) 0.195(3) Uani 1 1 d .
C19 C 0.3878(10) 0.3166(11) -0.0370(11) 0.158(8) Uani 1 1 d .
H19A H 0.4035 0.3463 0.0040 0.189 Uiso 1 1 calc R
H19B H 0.3210 0.2917 -0.0429 0.189 Uiso 1 1 calc R
C20 C 0.5653(11) 0.4573(12) -0.0768(14) 0.221(13) Uani 1 1 d .
H20A H 0.5734 0.4627 -0.0321 0.331 Uiso 1 1 calc R
H20B H 0.5999 0.5184 -0.0956 0.331 Uiso 1 1 calc R
H20C H 0.5878 0.4176 -0.0929 0.331 Uiso 1 1 calc R
S4 S -0.3420(3) 0.2138(3) -0.0125(2) 0.1296(13) Uani 1 1 d .
C22 C -0.3304(10) 0.3066(11) 0.0291(9) 0.1296(13) Uani 1 1 d .
H22A H -0.2662 0.3449 0.0420 0.194 Uiso 1 1 calc R
H22B H -0.3700 0.2847 0.0655 0.194 Uiso 1 1 calc R
H22C H -0.3482 0.3430 0.0033 0.194 Uiso 1 1 calc R

loop_
_atom_site_aniso_label
_atom_site_aniso_U_11
_atom_site_aniso_U_22
_atom_site_aniso_U_33
_atom_site_aniso_U_23
_atom_site_aniso_U_13
_atom_site_aniso_U_12
O7 0.184(9) 0.106(6) 0.117(7) -0.044(5) -0.071(7) 0.099(6)
O3 0.090(5) 0.048(3) 0.073(5) 0.011(3) 0.022(4) 0.008(3)
C9 0.073(6) 0.066(5) 0.063(6) 0.023(5) 0.019(5) 0.049(5)
C6 0.039(4) 0.038(4) 0.031(4) -0.001(3) -0.004(3) 0.017(3)
C5 0.047(4) 0.040(4) 0.029(3) 0.003(3) 0.006(3) 0.020(3)
C2 0.042(4) 0.037(4) 0.030(3) -0.002(3) -0.006(3) 0.016(3)
C3 0.033(3) 0.045(4) 0.033(4) -0.002(3) -0.004(3) 0.017(3)
C1 0.037(4) 0.044(4) 0.034(4) -0.002(3) -0.005(3) 0.022(3)
C4 0.044(4) 0.034(3) 0.032(4) 0.005(3) 0.003(3) 0.017(3)
O10 0.064(3) 0.046(3) 0.060(3) 0.014(3) 0.017(3) 0.033(3)
N2 0.038(3) 0.046(3) 0.048(4) -0.012(3) 0.001(3) 0.013(3)
O1 0.051(3) 0.049(3) 0.065(4) 0.009(3) -0.017(3) 0.017(3)
C010 0.046(4) 0.036(4) 0.035(4) -0.001(3) -0.005(3) 0.021(3)
O4 0.051(3) 0.066(3) 0.059(4) -0.022(3) -0.005(3) 0.030(3)
N1 0.046(3) 0.031(3) 0.054(4) 0.002(3) -0.012(3) 0.015(3)
N3 0.059(4) 0.053(4) 0.053(4) 0.009(3) 0.012(3) 0.039(3)
C014 0.046(4) 0.044(4) 0.041(4) 0.005(4) 0.005(4) 0.020(4)
C015 0.041(4) 0.033(3) 0.038(4) -0.002(3) -0.001(3) 0.019(3)
C019 0.033(4) 0.069(5) 0.057(5) -0.002(4) 0.005(4) 0.014(4)
C020 0.055(5) 0.032(4) 0.057(5) -0.004(4) -0.009(4) 0.018(3)
C025 0.052(5) 0.048(5) 0.068(6) -0.008(5) -0.004(4) 0.017(4)
C028 0.083(6) 0.046(4) 0.065(6) 0.003(4) 0.006(5) 0.025(4)
C029 0.034(4) 0.105(7) 0.056(6) -0.011(6) -0.002(4) 0.016(5)
C030 0.111(8) 0.082(7) 0.082(8) 0.003(6) -0.005(7) 0.071(7)
O2 0.090(5) 0.068(4) 0.068(5) -0.007(4) 0.009(4) 0.017(3)
C7 0.122(9) 0.078(7) 0.086(8) 0.034(6) 0.033(8) 0.017(7)
O8 0.125(7) 0.074(5) 0.183(10) 0.008(6) -0.031(7) 0.061(5)
C10 0.176(15) 0.086(10) 0.31(3) -0.043(14) -0.076(19) 0.070(11)
C11 0.127(9) 0.168(11) 0.103(9) 0.059(9) 0.063(8) 0.124(9)
C12 0.107(2) 0.165(3) 0.139(3) -0.016(3) -0.015(2) 0.084(2)
C13 0.104(7) 0.060(6) 0.068(7) 0.006(5) 0.024(6) 0.034(5)
O9 0.089(6) 0.170(9) 0.085(6) -0.012(6) -0.010(5) -0.058(6)
O6 0.063(4) 0.079(4) 0.049(4) -0.007(3) -0.011(3) 0.025(3)
C14 0.105(8) 0.138(10) 0.055(7) -0.022(7) -0.020(6) 0.057(8)
S2 0.154(3) 0.095(2) 0.102(3) 0.0018(19) 0.036(2) 0.071(2)
C16 0.27(2) 0.100(10) 0.136(15) 0.005(10) 0.054(16) 0.086(13)
C17 0.059(6) 0.108(9) 0.108(10) 0.021(8) 0.018(6) 0.023(6)
S3 0.135(4) 0.135(4) 0.274(8) 0.121(5) 0.025(4) 0.035(3)
C19 0.091(9) 0.120(11) 0.25(2) 0.072(14) 0.047(12) 0.048(9)
C20 0.123(14) 0.118(13) 0.38(4) 0.029(19) 0.033(19) 0.034(10)
S4 0.107(2) 0.165(3) 0.139(3) -0.016(3) -0.015(2) 0.084(2)
C22 0.107(2) 0.165(3) 0.139(3) -0.016(3) -0.015(2) 0.084(2)

loop_
_atom_type_symbol
_atom_type_description
_atom_type_scat_dispersion_real
_atom_type_scat_dispersion_imag
_atom_type_scat_source
C C 0.0033 0.0016 'International Tables Vol C Tables 4.2.6.8 and 6.1.1.4'
H H 0.0000 0.0000 'International Tables Vol C Tables 4.2.6.8 and 6.1.1.4'
N N 0.0061 0.0033 'International Tables Vol C Tables 4.2.6.8 and 6.1.1.4'
O O 0.0106 0.0060 'International Tables Vol C Tables 4.2.6.8 and 6.1.1.4'
S S 0.1246 0.1234 'International Tables Vol C Tables 4.2.6.8 and 6.1.1.4'

loop_
_geom_angle_atom_site_label_1
_geom_angle_atom_site_label_2
_geom_angle_atom_site_label_3
_geom_angle
C025 O3 C7 116.7(8)
N3 C9 C11 109.9(7)
N3 C9 C030 108.9(7)
C11 C9 C030 112.2(9)
N3 C9 H9 108.6
C11 C9 H9 108.6
C030 C9 H9 108.6
C5 C6 C1 119.4(6)
C5 C6 C014 122.2(6)
C1 C6 C014 118.4(6)
C6 C5 C4 121.1(6)
C6 C5 H5 119.5
C4 C5 H5 119.5
C1 C2 C3 120.3(6)
C1 C2 C010 122.1(6)
C3 C2 C010 117.6(6)
C4 C3 C2 119.8(6)
C4 C3 H3 120.1
C2 C3 H3 120.1
C2 C1 C6 120.7(6)
C2 C1 H1 119.6
C6 C1 H1 119.6
C3 C4 C5 118.7(6)
C3 C4 C015 123.4(6)
C5 C4 C015 117.9(6)
C014 N2 C019 120.9(6)
C014 N2 H008 119.6
C019 N2 H008 119.6
O1 C010 N1 124.3(6)
O1 C010 C2 119.2(6)
N1 C010 C2 116.5(6)
C010 N1 C020 121.9(6)
C010 N1 H012 119.0
C020 N1 H012 119.0
C015 N3 C9 121.2(6)
C015 N3 H013 119.4
C9 N3 H013 119.4
O4 C014 N2 121.5(6)
O4 C014 C6 121.9(7)
N2 C014 C6 116.7(7)
O10 C015 N3 122.0(6)
O10 C015 C4 120.2(6)
N3 C015 C4 117.8(6)
N2 C019 C029 110.0(7)
N2 C019 C17 113.2(8)
C029 C019 C17 116.1(8)
N2 C019 H019 105.6
C029 C019 H019 105.6
C17 C019 H019 105.6
N1 C020 C025 109.5(7)
N1 C020 C028 110.3(6)
C025 C020 C028 113.1(7)
N1 C020 H020 107.9
C025 C020 H020 107.9
C028 C020 H020 107.9
O2 C025 O3 123.4(9)
O2 C025 C020 126.6(7)
O3 C025 C020 110.0(8)
C13 C028 C020 110.9(8)
C13 C028 H02A 109.5
C020 C028 H02A 109.5
C13 C028 H02B 109.5
C020 C028 H02B 109.5
H02A C028 H02B 108.0
O9 C029 O6 120.9(9)
O9 C029 C019 123.1(10)
O6 C029 C019 115.8(8)
O7 C030 O8 123.7(11)
O7 C030 C9 127.5(9)
O8 C030 C9 108.8(10)
O3 C7 H7A 109.5
O3 C7 H7B 109.5
H7A C7 H7B 109.5
O3 C7 H7C 109.5
H7A C7 H7C 109.5
H7B C7 H7C 109.5
C030 O8 C10 118.2(11)
O8 C10 H10A 109.5
O8 C10 H10B 109.5
H10A C10 H10B 109.5
O8 C10 H10C 109.5
H10A C10 H10C 109.5
H10B C10 H10C 109.5
C12 C11 C9 118.9(13)
C12 C11 H11A 107.6
C9 C11 H11A 107.6
C12 C11 H11B 107.6
C9 C11 H11B 107.6
H11A C11 H11B 107.0
C11 C12 S4 119.2(11)
C11 C12 H12A 107.5
S4 C12 H12A 107.5
C11 C12 H12B 107.5
S4 C12 H12B 107.5
H12A C12 H12B 107.0
C028 C13 S2 115.9(7)
C028 C13 H13A 108.3
S2 C13 H13A 108.3
C028 C13 H13B 108.3
S2 C13 H13B 108.3
H13A C13 H13B 107.4
C029 O6 C14 120.4(8)
O6 C14 H14A 109.5
O6 C14 H14B 109.5
H14A C14 H14B 109.5
O6 C14 H14C 109.5
H14A C14 H14C 109.5
H14B C14 H14C 109.5
C13 S2 C16 100.6(7)
S2 C16 H16A 109.5
S2 C16 H16B 109.5
H16A C16 H16B 109.5
S2 C16 H16C 109.5
H16A C16 H16C 109.5
H16B C16 H16C 109.5
C19 C17 C019 115.8(13)
C19 C17 H17A 108.3
C019 C17 H17A 108.3
C19 C17 H17B 108.3
C019 C17 H17B 108.3
H17A C17 H17B 107.4
C20 S3 C19 104.4(11)
C17 C19 S3 121.8(14)
C17 C19 H19A 106.9
S3 C19 H19A 106.9
C17 C19 H19B 106.9
S3 C19 H19B 106.9
H19A C19 H19B 106.7
S3 C20 H20A 109.5
S3 C20 H20B 109.5
H20A C20 H20B 109.5
S3 C20 H20C 109.5
H20A C20 H20C 109.5
H20B C20 H20C 109.5
C22 S4 C12 105.8(9)
S4 C22 H22A 109.5
S4 C22 H22B 109.5
H22A C22 H22B 109.5
S4 C22 H22C 109.5
H22A C22 H22C 109.5
H22B C22 H22C 109.5

loop_
_geom_bond_atom_site_label_1
_geom_bond_atom_site_label_2
_geom_bond_distance
O7 C030 1.177(13)
O3 C025 1.336(10)
O3 C7 1.462(13)
C9 N3 1.463(9)
C9 C11 1.494(13)
C9 C030 1.517(14)
C9 H9 0.9800
C6 C5 1.373(9)
C6 C1 1.388(9)
C6 C014 1.490(10)
C5 C4 1.417(9)
C5 H5 0.9300
C2 C1 1.376(9)
C2 C3 1.401(9)
C2 C010 1.514(9)
C3 C4 1.388(9)
C3 H3 0.9300
C1 H1 0.9300
C4 C015 1.477(9)
O10 C015 1.244(8)
N2 C014 1.350(9)
N2 C019 1.444(9)
N2 H008 0.8600
O1 C010 1.225(8)
C010 N1 1.315(8)
O4 C014 1.235(9)
N1 C020 1.457(9)
N1 H012 0.8600
N3 C015 1.303(9)
N3 H013 0.8600
C019 C029 1.480(13)
C019 C17 1.523(15)
C019 H019 0.9800
C020 C025 1.502(13)
C020 C028 1.539(12)
C020 H020 0.9800
C025 O2 1.189(11)
C028 C13 1.506(14)
C028 H02A 0.9700
C028 H02B 0.9700
C029 O9 1.239(11)
C029 O6 1.283(11)
C030 O8 1.324(12)
C7 H7A 0.9600
C7 H7B 0.9600
C7 H7C 0.9600
O8 C10 1.457(16)
C10 H10A 0.9600
C10 H10B 0.9600
C10 H10C 0.9600
C11 C12 1.332(18)
C11 H11A 0.9700
C11 H11B 0.9700
C12 S4 1.894(17)
C12 H12A 0.9700
C12 H12B 0.9700
C13 S2 1.791(11)
C13 H13A 0.9700
C13 H13B 0.9700
O6 C14 1.423(12)
C14 H14A 0.9600
C14 H14B 0.9600
C14 H14C 0.9600
S2 C16 1.791(16)
C16 H16A 0.9600
C16 H16B 0.9600
C16 H16C 0.9600
C17 C19 1.351(17)
C17 H17A 0.9700
C17 H17B 0.9700
S3 C20 1.731(19)
S3 C19 1.812(17)
C19 H19A 0.9700
C19 H19B 0.9700
C20 H20A 0.9600
C20 H20B 0.9600
C20 H20C 0.9600
S4 C22 1.691(16)
C22 H22A 0.9600
C22 H22B 0.9600
C22 H22C 0.9600
